data_7719990
loop_
_publ_author_name
'Pilichos, Evangelos'
'Mayans, Julia'
'Escuer, Albert'

_publ_section_title
;
 Probing the need of a very low axial zero field splitting in MnII systems
 with slow relaxation of the magnetization
;
_journal_name_full 'Dalton Transactions'
_journal_paper_doi 10.1039/D5DT02349A
_journal_year 2026
_chemical_formula_moiety 'C14 H17 Mn N9'
_chemical_formula_sum 'C14 H17 Mn N9'
_chemical_formula_weight 366.30
_space_group_crystal_system monoclinic
_space_group_IT_number 14
_space_group_name_Hall '-P 2ybc'
_space_group_name_H-M_alt 'P 1 21/c 1'
_atom_sites_solution_hydrogens geom
_audit_creation_method SHELXL-2018/3
_audit_update_record
;
2025-09-08 deposited with the CCDC.	2025-12-02 downloaded from the CCDC.
;
_cell_angle_alpha 90
_cell_angle_beta 95.122(3)
_cell_angle_gamma 90
_cell_formula_units_Z 4
_cell_length_a 15.5045(11)
_cell_length_b 8.2247(7)
_cell_length_c 12.8592(11)
_cell_measurement_reflns_used 9961
_cell_measurement_temperature 100(2)
_cell_measurement_theta_max 30.50
_cell_measurement_theta_min 2.94
_cell_volume 1633.3(2)
_computing_cell_refinement 'Bruker SAINT'
_computing_data_collection 'Bruker APEX3'
_computing_data_reduction 'Bruker SAINT'
_computing_molecular_graphics 'Bruker SHELXTL'
_computing_publication_material 'Bruker SHELXTL'
_computing_structure_refinement 'SHELXL-2018/3 (Sheldrick, 2018)'
_computing_structure_solution 'SHELXT 2014/5 (Sheldrick, 2014)'
_diffrn_ambient_temperature 100(2)
_diffrn_measured_fraction_theta_full 0.994
_diffrn_measured_fraction_theta_max 0.992
_diffrn_measurement_device_type 'D8 Venture'
_diffrn_measurement_method '\f and \w scans'
_diffrn_radiation_type MoK\a
_diffrn_radiation_wavelength 0.71073
_diffrn_reflns_av_R_equivalents 0.0512
_diffrn_reflns_av_unetI/netI 0.0302
_diffrn_reflns_Laue_measured_fraction_full 0.994
_diffrn_reflns_Laue_measured_fraction_max 0.992
_diffrn_reflns_limit_h_max 19
_diffrn_reflns_limit_h_min -22
_diffrn_reflns_limit_k_max 11
_diffrn_reflns_limit_k_min -11
_diffrn_reflns_limit_l_max 18
_diffrn_reflns_limit_l_min -18
_diffrn_reflns_number 37274
_diffrn_reflns_point_group_measured_fraction_full 0.994
_diffrn_reflns_point_group_measured_fraction_max 0.992
_diffrn_reflns_theta_full 25.242
_diffrn_reflns_theta_max 30.531
_diffrn_reflns_theta_min 2.943
_diffrn_source microfocus
_exptl_absorpt_coefficient_mu 0.825
_exptl_absorpt_correction_T_max 0.7461
_exptl_absorpt_correction_T_min 0.5438
_exptl_absorpt_correction_type multi-scan
_exptl_absorpt_process_details sadabs
_exptl_crystal_colour red
_exptl_crystal_density_diffrn 1.490
_exptl_crystal_description prism
_exptl_crystal_F_000 756
_exptl_crystal_preparation 'Magnetic properties'
_exptl_crystal_recrystallization_method 'Re-crystallisation from solvent: Acetonitrile'
_exptl_crystal_size_max 0.300
_exptl_crystal_size_mid 0.100
_exptl_crystal_size_min 0.060
_refine_diff_density_max 0.425
_refine_diff_density_min -0.576
_refine_diff_density_rms 0.066
_refine_ls_extinction_method none
_refine_ls_goodness_of_fit_ref 1.101
_refine_ls_hydrogen_treatment constr
_refine_ls_matrix_type full
_refine_ls_number_parameters 248
_refine_ls_number_reflns 4963
_refine_ls_number_restraints 2
_refine_ls_restrained_S_all 1.101
_refine_ls_R_factor_all 0.0483
_refine_ls_R_factor_gt 0.0330
_refine_ls_shift/su_max 0.001
_refine_ls_shift/su_mean 0.000
_refine_ls_structure_factor_coef Fsqd
_refine_ls_weighting_details 'w=1/[\s^2^(Fo^2^)+(0.0224P)^2^+1.3304P] where P=(Fo^2^+2Fc^2^)/3'
_refine_ls_weighting_scheme calc
_refine_ls_wR_factor_gt 0.0742
_refine_ls_wR_factor_ref 0.0889
_reflns_Friedel_coverage 0.000
_reflns_number_gt 3981
_reflns_number_total 4963
_reflns_threshold_expression 'I > 2\s(I)'
_cod_data_source_file d5dt02349a2.cif
_cod_data_source_block I06ZB42_0ma_a
_cod_original_sg_symbol_H-M 'P 21/c'
_cod_database_code 7719990
_shelx_shelxl_version_number 2018/3
_shelx_space_group_comment
;
The symmetry employed for this shelxl refinement is uniquely defined
by the following loop, which should always be used as a source of
symmetry information in preference to the above space-group names.
They are only intended as comments.
;

loop_
_space_group_symop_operation_xyz
'x, y, z'
'-x, y+1/2, -z+1/2'
'-x, -y, -z'
'x, -y-1/2, z-1/2'

loop_
_atom_site_label
_atom_site_type_symbol
_atom_site_fract_x
_atom_site_fract_y
_atom_site_fract_z
_atom_site_U_iso_or_equiv
_atom_site_adp_type
_atom_site_occupancy
_atom_site_site_symmetry_order
_atom_site_calc_flag
_atom_site_refinement_flags_posn
_atom_site_refinement_flags_adp
_atom_site_refinement_flags_occupancy
_atom_site_disorder_assembly
_atom_site_disorder_group
Mn1 Mn 0.25103(2) 0.25803(3) 0.37638(2) 0.01636(7) Uani 1 1 d . U . . .
N1 N 0.38332(8) 0.39250(15) 0.37537(9) 0.0179(2) Uani 1 1 d . . . . .
N2 N 0.22710(8) 0.52144(15) 0.39695(10) 0.0207(2) Uani 1 1 d . U . . .
N3 N 0.10043(8) 0.28396(17) 0.38929(10) 0.0225(3) Uani 1 1 d . . . . .
N4 N 0.28473(9) 0.20571(19) 0.54155(11) 0.0279(3) Uani 1 1 d . U . . .
N5 N 0.25633(8) 0.19186(16) 0.62281(9) 0.0196(2) Uani 1 1 d . U . . .
N6 N 0.22806(10) 0.1734(2) 0.70325(11) 0.0321(3) Uani 1 1 d . . . . .
N7 N 0.25210(9) 0.01123(17) 0.32885(12) 0.0284(3) Uani 1 1 d . . . . .
N8 N 0.20872(8) -0.04665(16) 0.25667(11) 0.0245(3) Uani 1 1 d . . . . .
N9 N 0.16773(10) -0.1083(2) 0.18741(13) 0.0341(3) Uani 1 1 d . . . . .
C1 C 0.46486(9) 0.32845(18) 0.37558(11) 0.0174(3) Uani 1 1 d . . . . .
C2 C 0.47537(9) 0.15774(18) 0.38491(11) 0.0200(3) Uani 1 1 d . . . . .
H2 H 0.426169 0.089338 0.386841 0.024 Uiso 1 1 calc R U . . .
C3 C 0.55716(10) 0.0915(2) 0.39116(12) 0.0233(3) Uani 1 1 d . . . . .
H3 H 0.564069 -0.022611 0.399497 0.028 Uiso 1 1 calc R U . . .
C4 C 0.63104(10) 0.1905(2) 0.38540(12) 0.0253(3) Uani 1 1 d . . . . .
H4 H 0.686945 0.142516 0.388708 0.030 Uiso 1 1 calc R U . . .
C5 C 0.62227(10) 0.3553(2) 0.37507(12) 0.0236(3) Uani 1 1 d . . . . .
H5 H 0.672129 0.421158 0.370524 0.028 Uiso 1 1 calc R U . . .
C6 C 0.53923(9) 0.42856(19) 0.37111(11) 0.0202(3) Uani 1 1 d . . . . .
C7 C 0.52712(10) 0.59863(19) 0.36723(12) 0.0229(3) Uani 1 1 d . . . . .
H7 H 0.575284 0.668993 0.363128 0.028 Uiso 1 1 calc R U . . .
C8 C 0.44574(10) 0.66146(19) 0.36942(12) 0.0222(3) Uani 1 1 d . . . . .
H8 H 0.436656 0.775688 0.367589 0.027 Uiso 1 1 calc R U . . .
C9 C 0.37556(9) 0.55393(18) 0.37445(11) 0.0195(3) Uani 1 1 d . . . . .
C10 C 0.28792(10) 0.62018(19) 0.38379(12) 0.0222(3) Uani 1 1 d . . . . .
H10 H 0.277476 0.733929 0.380025 0.027 Uiso 1 1 calc R U . . .
C11 C 0.13892(10) 0.5769(2) 0.40768(14) 0.0266(3) Uani 1 1 d . . . . .
H11A H 0.129470 0.684772 0.374467 0.032 Uiso 0.75 1 calc R U P A 1
H11B H 0.129177 0.586796 0.482462 0.032 Uiso 0.75 1 calc R U P A 1
H11C H 0.111067 0.614823 0.339724 0.032 Uiso 0.25 1 calc R U P B 2
H11D H 0.138821 0.667041 0.458679 0.032 Uiso 0.25 1 calc R U P B 2
C12 C 0.07716(13) 0.4544(3) 0.35535(17) 0.0237(4) Uani 0.75 1 d . . P C 1
H12A H 0.017607 0.479095 0.372656 0.028 Uiso 0.75 1 calc R U P C 1
H12B H 0.078243 0.462956 0.278680 0.028 Uiso 0.75 1 calc R U P C 1
C13 C 0.04955(13) 0.1714(3) 0.32023(19) 0.0286(5) Uani 0.75 1 d . . P C 1
H13A H 0.065160 0.185045 0.248559 0.043 Uiso 0.75 1 calc R U P C 1
H13B H -0.012246 0.194434 0.322755 0.043 Uiso 0.75 1 calc R U P C 1
H13C H 0.061672 0.059450 0.343144 0.043 Uiso 0.75 1 calc R U P C 1
C14 C 0.07741(13) 0.2599(3) 0.49746(17) 0.0258(4) Uani 0.75 1 d . . P C 1
H14A H 0.014910 0.275070 0.499742 0.039 Uiso 0.75 1 calc R U P C 1
H14B H 0.108614 0.339193 0.543641 0.039 Uiso 0.75 1 calc R U P C 1
H14C H 0.093455 0.149636 0.520623 0.039 Uiso 0.75 1 calc R U P C 1
C13' C 0.0558(4) 0.2825(10) 0.2823(6) 0.0342(16) Uani 0.25 1 d . . P C 2
H13D H 0.075459 0.375218 0.242819 0.051 Uiso 0.25 1 calc R U P C 2
H13E H -0.006917 0.290260 0.286383 0.051 Uiso 0.25 1 calc R U P C 2
H13F H 0.069265 0.181148 0.247174 0.051 Uiso 0.25 1 calc R U P C 2
C12' C 0.0897(4) 0.4226(9) 0.4478(6) 0.0295(14) Uani 0.25 1 d . . P C 2
H12C H 0.111045 0.400917 0.521332 0.035 Uiso 0.25 1 calc R U P C 2
H12D H 0.027081 0.447697 0.445943 0.035 Uiso 0.25 1 calc R U P C 2
C14' C 0.0704(5) 0.1313(10) 0.4435(7) 0.0388(17) Uani 0.25 1 d . . P C 2
H14D H 0.008354 0.139817 0.451843 0.058 Uiso 0.25 1 calc R U P C 2
H14E H 0.102590 0.120783 0.512315 0.058 Uiso 0.25 1 calc R U P C 2
H14R H 0.081034 0.035569 0.401149 0.058 Uiso 0.25 1 calc R U P C 2

loop_
_atom_site_aniso_label
_atom_site_aniso_U_11
_atom_site_aniso_U_22
_atom_site_aniso_U_33
_atom_site_aniso_U_23
_atom_site_aniso_U_13
_atom_site_aniso_U_12
Mn1 0.01426(10) 0.01838(11) 0.01620(12) -0.00017(7) -0.00001(8) 0.00188(7)
N1 0.0175(5) 0.0189(5) 0.0172(6) 0.0010(4) 0.0001(4) 0.0003(4)
N2 0.0201(5) 0.0196(2) 0.0221(6) -0.0019(5) 0.0001(5) 0.0044(4)
N3 0.0167(5) 0.0294(7) 0.0209(6) -0.0029(5) -0.0005(5) 0.0017(5)
N4 0.0204(6) 0.0410(8) 0.0218(5) 0.0055(6) -0.0006(4) 0.0014(6)
N5 0.0206(6) 0.0190(5) 0.0182(5) -0.0004(4) -0.0035(4) -0.0010(4)
N6 0.0393(8) 0.0389(8) 0.0181(6) 0.0007(6) 0.0017(6) -0.0038(7)
N7 0.0289(7) 0.0213(6) 0.0335(8) -0.0046(6) -0.0053(6) 0.0046(5)
N8 0.0201(6) 0.0238(6) 0.0301(7) -0.0021(5) 0.0041(5) 0.0024(5)
N9 0.0258(7) 0.0405(8) 0.0354(8) -0.0107(7) 0.0000(6) -0.0036(6)
C1 0.0165(6) 0.0230(7) 0.0124(6) -0.0001(5) 0.0004(5) 0.0007(5)
C2 0.0183(6) 0.0233(7) 0.0183(7) -0.0005(5) 0.0020(5) 0.0007(5)
C3 0.0223(7) 0.0260(7) 0.0214(7) -0.0002(6) 0.0014(5) 0.0050(6)
C4 0.0175(6) 0.0377(9) 0.0207(7) -0.0022(6) 0.0015(5) 0.0043(6)
C5 0.0167(6) 0.0363(8) 0.0177(7) -0.0018(6) 0.0011(5) -0.0034(6)
C6 0.0181(6) 0.0274(7) 0.0148(6) -0.0002(5) 0.0001(5) -0.0023(5)
C7 0.0236(7) 0.0269(7) 0.0177(7) 0.0004(6) -0.0007(5) -0.0068(6)
C8 0.0275(7) 0.0205(7) 0.0180(7) 0.0008(5) -0.0002(5) -0.0030(6)
C9 0.0208(6) 0.0199(6) 0.0172(6) -0.0006(5) -0.0011(5) 0.0003(5)
C10 0.0248(7) 0.0201(7) 0.0209(7) -0.0018(5) -0.0024(5) 0.0039(5)
C11 0.0203(7) 0.0271(8) 0.0323(8) -0.0019(6) 0.0023(6) 0.0079(6)
C12 0.0175(8) 0.0297(10) 0.0231(10) -0.0010(8) -0.0020(7) 0.0093(7)
C13 0.0174(9) 0.0346(12) 0.0330(12) -0.0108(10) -0.0023(8) 0.0013(8)
C14 0.0182(9) 0.0352(11) 0.0243(10) 0.0001(8) 0.0033(7) 0.0031(8)
C13' 0.014(3) 0.048(4) 0.039(4) -0.011(3) -0.007(3) 0.005(3)
C12' 0.023(3) 0.038(4) 0.028(3) -0.009(3) 0.004(2) 0.003(3)
C14' 0.024(3) 0.037(4) 0.055(5) 0.002(4) 0.006(3) -0.004(3)

loop_
_atom_type_symbol
_atom_type_description
_atom_type_scat_dispersion_real
_atom_type_scat_dispersion_imag
_atom_type_scat_source
C C 0.0033 0.0016 'International Tables Vol C Tables 4.2.6.8 and 6.1.1.4'
H H 0.0000 0.0000 'International Tables Vol C Tables 4.2.6.8 and 6.1.1.4'
Mn Mn 0.3368 0.7283 'International Tables Vol C Tables 4.2.6.8 and 6.1.1.4'
N N 0.0061 0.0033 'International Tables Vol C Tables 4.2.6.8 and 6.1.1.4'

loop_
_geom_angle_atom_site_label_1
_geom_angle_atom_site_label_2
_geom_angle_atom_site_label_3
_geom_angle
_geom_angle_site_symmetry_1
_geom_angle_site_symmetry_3
_geom_angle_publ_flag
N7 Mn1 N4 94.84(6) . . ?
N7 Mn1 N2 167.22(5) . . ?
N4 Mn1 N2 96.00(5) . . ?
N7 Mn1 N6 87.71(6) . 4_565 ?
N4 Mn1 N6 174.44(6) . 4_565 ?
N2 Mn1 N6 82.10(5) . 4_565 ?
N7 Mn1 N1 115.02(5) . . ?
N4 Mn1 N1 87.97(5) . . ?
N2 Mn1 N1 72.18(5) . . ?
N6 Mn1 N1 86.47(5) 4_565 . ?
N7 Mn1 N3 98.03(5) . . ?
N4 Mn1 N3 95.82(5) . . ?
N2 Mn1 N3 74.15(5) . . ?
N6 Mn1 N3 88.70(5) 4_565 . ?
N1 Mn1 N3 146.32(5) . . ?
C9 N1 C1 117.76(12) . . ?
C9 N1 Mn1 113.18(9) . . ?
C1 N1 Mn1 129.05(10) . . ?
C10 N2 C11 121.80(13) . . ?
C10 N2 Mn1 118.40(10) . . ?
C11 N2 Mn1 118.98(10) . . ?
C13 N3 C14 108.89(16) . . ?
C12' N3 C13' 116.2(4) . . ?
C13 N3 C12 108.13(15) . . ?
C14 N3 C12 109.02(15) . . ?
C12' N3 C14' 111.8(5) . . ?
C13' N3 C14' 106.3(5) . . ?
C12' N3 Mn1 106.3(3) . . ?
C13 N3 Mn1 112.48(11) . . ?
C14 N3 Mn1 112.11(11) . . ?
C13' N3 Mn1 108.4(3) . . ?
C12 N3 Mn1 106.06(11) . . ?
C14' N3 Mn1 107.5(3) . . ?
N5 N4 Mn1 143.86(11) . . ?
N6 N5 N4 178.11(17) . . ?
N5 N6 Mn1 142.12(13) . 4_566 ?
N8 N7 Mn1 125.92(11) . . ?
N9 N8 N7 177.58(17) . . ?
N1 C1 C2 118.71(13) . . ?
N1 C1 C6 121.93(13) . . ?
C2 C1 C6 119.31(13) . . ?
C3 C2 C1 119.69(14) . . ?
C3 C2 H2 120.2 . . ?
C1 C2 H2 120.2 . . ?
C2 C3 C4 121.09(15) . . ?
C2 C3 H3 119.5 . . ?
C4 C3 H3 119.5 . . ?
C5 C4 C3 120.15(14) . . ?
C5 C4 H4 119.9 . . ?
C3 C4 H4 119.9 . . ?
C4 C5 C6 120.44(14) . . ?
C4 C5 H5 119.8 . . ?
C6 C5 H5 119.8 . . ?
C7 C6 C5 122.67(14) . . ?
C7 C6 C1 117.99(13) . . ?
C5 C6 C1 119.29(14) . . ?
C8 C7 C6 119.63(14) . . ?
C8 C7 H7 120.2 . . ?
C6 C7 H7 120.2 . . ?
C7 C8 C9 118.84(14) . . ?
C7 C8 H8 120.6 . . ?
C9 C8 H8 120.6 . . ?
N1 C9 C8 123.80(14) . . ?
N1 C9 C10 116.69(13) . . ?
C8 C9 C10 119.46(13) . . ?
N2 C10 C9 118.35(14) . . ?
N2 C10 H10 120.8 . . ?
C9 C10 H10 120.8 . . ?
N2 C11 C12 108.19(14) . . ?
N2 C11 C12' 105.2(3) . . ?
N2 C11 H11A 110.1 . . ?
C12 C11 H11A 110.1 . . ?
N2 C11 H11B 110.1 . . ?
C12 C11 H11B 110.1 . . ?
H11A C11 H11B 108.4 . . ?
N2 C11 H11C 110.7 . . ?
C12' C11 H11C 110.7 . . ?
N2 C11 H11D 110.7 . . ?
C12' C11 H11D 110.7 . . ?
H11C C11 H11D 108.8 . . ?
N3 C12 C11 111.56(14) . . ?
N3 C12 H12A 109.3 . . ?
C11 C12 H12A 109.3 . . ?
N3 C12 H12B 109.3 . . ?
C11 C12 H12B 109.3 . . ?
H12A C12 H12B 108.0 . . ?
N3 C13 H13A 109.5 . . ?
N3 C13 H13B 109.5 . . ?
H13A C13 H13B 109.5 . . ?
N3 C13 H13C 109.5 . . ?
H13A C13 H13C 109.5 . . ?
H13B C13 H13C 109.5 . . ?
N3 C14 H14A 109.5 . . ?
N3 C14 H14B 109.5 . . ?
H14A C14 H14B 109.5 . . ?
N3 C14 H14C 109.5 . . ?
H14A C14 H14C 109.5 . . ?
H14B C14 H14C 109.5 . . ?
N3 C13' H13D 109.5 . . ?
N3 C13' H13E 109.5 . . ?
H13D C13' H13E 109.5 . . ?
N3 C13' H13F 109.5 . . ?
H13D C13' H13F 109.5 . . ?
H13E C13' H13F 109.5 . . ?
N3 C12' C11 113.3(4) . . ?
N3 C12' H12C 108.9 . . ?
C11 C12' H12C 108.9 . . ?
N3 C12' H12D 108.9 . . ?
C11 C12' H12D 108.9 . . ?
H12C C12' H12D 107.7 . . ?
N3 C14' H14D 109.5 . . ?
N3 C14' H14E 109.5 . . ?
H14D C14' H14E 109.5 . . ?
N3 C14' H14R 109.5 . . ?
H14D C14' H14R 109.5 . . ?
H14E C14' H14R 109.5 . . ?

loop_
_geom_bond_atom_site_label_1
_geom_bond_atom_site_label_2
_geom_bond_distance
_geom_bond_site_symmetry_2
_geom_bond_publ_flag
Mn1 N7 2.1204(14) . ?
Mn1 N4 2.1844(14) . ?
Mn1 N2 2.2178(13) . ?
Mn1 N6 2.2933(15) 4_565 ?
Mn1 N1 2.3314(12) . ?
Mn1 N3 2.3652(13) . ?
N1 C9 1.3331(19) . ?
N1 C1 1.3694(18) . ?
N2 C10 1.267(2) . ?
N2 C11 1.4594(19) . ?
N3 C12' 1.385(7) . ?
N3 C13 1.464(3) . ?
N3 C14 1.480(3) . ?
N3 C13' 1.484(7) . ?
N3 C12 1.503(2) . ?
N3 C14' 1.529(8) . ?
N4 N5 1.1752(19) . ?
N5 N6 1.1687(19) . ?
N7 N8 1.195(2) . ?
N8 N9 1.163(2) . ?
C1 C2 1.417(2) . ?
C1 C6 1.422(2) . ?
C2 C3 1.376(2) . ?
C2 H2 0.9500 . ?
C3 C4 1.413(2) . ?
C3 H3 0.9500 . ?
C4 C5 1.367(2) . ?
C4 H4 0.9500 . ?
C5 C6 1.418(2) . ?
C5 H5 0.9500 . ?
C6 C7 1.412(2) . ?
C7 C8 1.366(2) . ?
C7 H7 0.9500 . ?
C8 C9 1.408(2) . ?
C8 H8 0.9500 . ?
C9 C10 1.479(2) . ?
C10 H10 0.9500 . ?
C11 C12 1.507(3) . ?
C11 C12' 1.590(8) . ?
C11 H11A 0.9900 . ?
C11 H11B 0.9900 . ?
C11 H11C 0.9900 . ?
C11 H11D 0.9900 . ?
C12 H12A 0.9900 . ?
C12 H12B 0.9900 . ?
C13 H13A 0.9800 . ?
C13 H13B 0.9800 . ?
C13 H13C 0.9800 . ?
C14 H14A 0.9800 . ?
C14 H14B 0.9800 . ?
C14 H14C 0.9800 . ?
C13' H13D 0.9800 . ?
C13' H13E 0.9800 . ?
C13' H13F 0.9800 . ?
C12' H12C 0.9900 . ?
C12' H12D 0.9900 . ?
C14' H14D 0.9800 . ?
C14' H14E 0.9800 . ?
C14' H14R 0.9800 . ?
